data_1538693
loop_
_publ_author_name
'Maldonado, A.'
'Schubert, K.'

_publ_section_title
;
 Strukturuntersuchungen in einigen zu T(5)-T(10) homologen und
 quasihomologen Legierungssystemen
;
_journal_name_full 'Zeitschrift fuer Metallkunde'
_journal_page_first 619
_journal_page_last 626
_journal_volume 55
_journal_year 1964
_chemical_formula_sum 'Mo Pt2'
_space_group_IT_number 71
_symmetry_space_group_name_Hall '-I 2 2'
_symmetry_space_group_name_H-M 'I m m m'
_cell_angle_alpha 90
_cell_angle_beta 90
_cell_angle_gamma 90
_cell_formula_units_Z 2
_cell_length_a 2.748
_cell_length_b 8.238
_cell_length_c 3.915
_cell_volume 88.628
_citation_journal_id_ASTM ZEMTAE
_cod_data_source_file Maldonado_ZEMTAE_1964_713.cif
_cod_data_source_block Mo1Pt2
_cod_original_cell_volume 88.62786
_cod_original_formula_sum 'Mo1 Pt2'
_cod_database_code 1538693

loop_
_symmetry_equiv_pos_as_xyz
x,y,z
-x,-y,z
x,-y,-z
-x,y,-z
-x,-y,-z
x,y,-z
-x,y,z
x,-y,z
x+1/2,y+1/2,z+1/2
-x+1/2,-y+1/2,z+1/2
x+1/2,-y+1/2,-z+1/2
-x+1/2,y+1/2,-z+1/2
-x+1/2,-y+1/2,-z+1/2
x+1/2,y+1/2,-z+1/2
-x+1/2,y+1/2,z+1/2
x+1/2,-y+1/2,z+1/2

loop_
_atom_site_label
_atom_site_type_symbol
_atom_site_fract_x
_atom_site_fract_y
_atom_site_fract_z
_atom_site_occupancy
_atom_site_U_iso_or_equiv
Mo1 Mo 0 0 0 1 0.0
Pt1 Pt 0 0.353 0 1 0.0
